data_7209035
loop_
_publ_author_name
'Chen, Shuo-ping'
'Deng, Pu'
'Yuan, Chu-feng'
'Yuan, Liang-jie'

_publ_section_title
;
 A novel organic salt with water/humidity-induced fluorescence switching
 and heat-induced coloration performance
;
_journal_issue 7
_journal_name_full CrystEngComm
_journal_page_first 1414
_journal_paper_doi 10.1039/c2ce26457a
_journal_volume 15
_journal_year 2013
_chemical_formula_sum 'C24 H27 N4 O10 P3'
_chemical_formula_weight 624.41
_chemical_name_systematic
;
?
;
_space_group_IT_number 14
_symmetry_cell_setting monoclinic
_symmetry_space_group_name_Hall '-P 2yn'
_symmetry_space_group_name_H-M 'P 1 21/n 1'
_atom_sites_solution_hydrogens geom
_atom_sites_solution_primary direct
_atom_sites_solution_secondary difmap
_audit_creation_method SHELXL-97
_cell_angle_alpha 90.00
_cell_angle_beta 96.220(2)
_cell_angle_gamma 90.00
_cell_formula_units_Z 4
_cell_length_a 13.640(2)
_cell_length_b 10.7221(19)
_cell_length_c 18.581(3)
_cell_measurement_temperature 273(2)
_cell_volume 2701.5(8)
_computing_structure_refinement 'SHELXL-97 (Sheldrick, 1997)'
_computing_structure_solution 'SHELXS-97 (Sheldrick, 1990)'
_diffrn_ambient_temperature 273(2)
_diffrn_measured_fraction_theta_full 0.995
_diffrn_measured_fraction_theta_max 0.995
_diffrn_radiation_monochromator graphite
_diffrn_radiation_source 'fine-focus sealed tube'
_diffrn_radiation_type MoK\a
_diffrn_radiation_wavelength 0.71073
_diffrn_reflns_av_R_equivalents 0.0255
_diffrn_reflns_av_sigmaI/netI 0.0297
_diffrn_reflns_limit_h_max 18
_diffrn_reflns_limit_h_min -18
_diffrn_reflns_limit_k_max 14
_diffrn_reflns_limit_k_min -13
_diffrn_reflns_limit_l_max 24
_diffrn_reflns_limit_l_min -18
_diffrn_reflns_number 16961
_diffrn_reflns_theta_full 28.00
_diffrn_reflns_theta_max 28.00
_diffrn_reflns_theta_min 2.20
_exptl_absorpt_coefficient_mu 0.285
_exptl_absorpt_correction_T_max 0.9373
_exptl_absorpt_correction_T_min 0.9168
_exptl_absorpt_correction_type multi-scan
_exptl_absorpt_process_details sadabs
_exptl_crystal_colour colorless
_exptl_crystal_density_diffrn 1.535
_exptl_crystal_density_method 'not measured'
_exptl_crystal_description block
_exptl_crystal_F_000 1296
_exptl_crystal_size_max 0.31
_exptl_crystal_size_mid 0.25
_exptl_crystal_size_min 0.23
_refine_diff_density_max 0.513
_refine_diff_density_min -0.680
_refine_diff_density_rms 0.059
_refine_ls_extinction_coef 0.0107(11)
_refine_ls_extinction_expression Fc^*^=kFc[1+0.001xFc^2^\l^3^/sin(2\q)]^-1/4^
_refine_ls_extinction_method SHELXL
_refine_ls_goodness_of_fit_ref 1.100
_refine_ls_hydrogen_treatment constr
_refine_ls_matrix_type full
_refine_ls_number_parameters 393
_refine_ls_number_reflns 6475
_refine_ls_number_restraints 29
_refine_ls_restrained_S_all 1.146
_refine_ls_R_factor_all 0.0743
_refine_ls_R_factor_gt 0.0565
_refine_ls_shift/su_max 0.000
_refine_ls_shift/su_mean 0.000
_refine_ls_structure_factor_coef Fsqd
_refine_ls_weighting_details 'calc w=1/[\s^2^(Fo^2^)+(0.0794P)^2^+1.3344P] where P=(Fo^2^+2Fc^2^)/3'
_refine_ls_weighting_scheme calc
_refine_ls_wR_factor_gt 0.1562
_refine_ls_wR_factor_ref 0.1664
_reflns_number_gt 4909
_reflns_number_total 6475
_reflns_threshold_expression >2sigma(I)
_cod_data_source_file c2ce26457a.txt
_cod_data_source_block 110323csp2_0m
_cod_original_cell_volume 2701.6(8)
_cod_original_sg_symbol_H-M P2(1)/n
_cod_database_code 7209035

loop_
_symmetry_equiv_pos_as_xyz
'x, y, z'
'-x+1/2, y+1/2, -z+1/2'
'-x, -y, -z'
'x-1/2, -y-1/2, z-1/2'

loop_
_atom_site_label
_atom_site_type_symbol
_atom_site_fract_x
_atom_site_fract_y
_atom_site_fract_z
_atom_site_U_iso_or_equiv
_atom_site_adp_type
_atom_site_occupancy
_atom_site_symmetry_multiplicity
_atom_site_calc_flag
_atom_site_refinement_flags
_atom_site_disorder_assembly
_atom_site_disorder_group
C1 C 0.6645(2) 1.0271(3) 0.18721(15) 0.0496(6) Uani 1 1 d . . .
H1 H 0.6638 1.0841 0.2249 0.060 Uiso 1 1 calc R . .
C2 C 0.6898(2) 0.9042(3) 0.20227(17) 0.0566(7) Uani 1 1 d . . .
H2 H 0.7079 0.8787 0.2497 0.068 Uiso 1 1 calc R . .
C3 C 0.6879(2) 0.8202(3) 0.14632(17) 0.0543(7) Uani 1 1 d . . .
H3 H 0.7050 0.7374 0.1560 0.065 Uiso 1 1 calc R . .
C4 C 0.66070(17) 0.8580(2) 0.07500(15) 0.0443(6) Uani 1 1 d . . .
C5 C 0.6564(2) 0.7747(3) 0.01461(16) 0.0523(7) Uani 1 1 d . . .
H5 H 0.6702 0.6906 0.0224 0.063 Uiso 1 1 calc R . .
C6 C 0.63277(19) 0.8167(3) -0.05329(16) 0.0513(7) Uani 1 1 d . . .
H6 H 0.6291 0.7606 -0.0916 0.062 Uiso 1 1 calc R . .
C7 C 0.61323(17) 0.9458(2) -0.06767(14) 0.0429(5) Uani 1 1 d . . .
C8 C 0.59404(19) 0.9946(3) -0.13799(15) 0.0516(7) Uani 1 1 d . . .
H8 H 0.5925 0.9424 -0.1781 0.062 Uiso 1 1 calc R . .
C9 C 0.5777(2) 1.1188(3) -0.14667(15) 0.0543(7) Uani 1 1 d . . .
H9 H 0.5659 1.1530 -0.1928 0.065 Uiso 1 1 calc R . .
C10 C 0.5788(2) 1.1947(3) -0.08572(15) 0.0503(6) Uani 1 1 d . . .
H10 H 0.5657 1.2792 -0.0927 0.060 Uiso 1 1 calc R . .
C11 C 0.61515(15) 1.0307(2) -0.01007(13) 0.0376(5) Uani 1 1 d . . .
C12 C 0.63870(15) 0.9845(2) 0.06216(13) 0.0375(5) Uani 1 1 d . . .
C13 C 0.8837(2) 0.7644(3) -0.06088(15) 0.0534(7) Uani 1 1 d . . .
H13 H 0.8920 0.6785 -0.0639 0.064 Uiso 1 1 calc R . .
C14 C 0.8585(2) 0.8303(3) -0.12496(15) 0.0564(7) Uani 1 1 d . . .
H14 H 0.8507 0.7888 -0.1692 0.068 Uiso 1 1 calc R . .
C15 C 0.84534(18) 0.9563(3) -0.12203(15) 0.0542(7) Uani 1 1 d . . .
H15 H 0.8284 1.0016 -0.1642 0.065 Uiso 1 1 calc R . .
C16 C 0.85764(16) 1.0170(3) -0.05452(14) 0.0442(6) Uani 1 1 d . . .
C17 C 0.8445(2) 1.1475(3) -0.04504(16) 0.0537(7) Uani 1 1 d . . .
H17 H 0.8273 1.1969 -0.0856 0.064 Uiso 1 1 calc R . .
C18 C 0.8561(2) 1.2014(3) 0.02056(16) 0.0528(6) Uani 1 1 d . . .
H18 H 0.8466 1.2869 0.0248 0.063 Uiso 1 1 calc R . .
C19 C 0.88297(17) 1.1281(2) 0.08420(14) 0.0426(5) Uani 1 1 d . . .
C20 C 0.8985(2) 1.1786(2) 0.15419(16) 0.0518(6) Uani 1 1 d . . .
H20 H 0.8912 1.2639 0.1609 0.062 Uiso 1 1 calc R . .
C21 C 0.9242(2) 1.1034(3) 0.21241(15) 0.0534(7) Uani 1 1 d . . .
H21 H 0.9345 1.1371 0.2587 0.064 Uiso 1 1 calc R . .
C22 C 0.9347(2) 0.9763(3) 0.20202(14) 0.0467(6) Uani 1 1 d . . .
H22 H 0.9512 0.9244 0.2416 0.056 Uiso 1 1 calc R . .
C23 C 0.89637(16) 0.9997(2) 0.07635(12) 0.0372(5) Uani 1 1 d . . .
C24 C 0.88339(15) 0.9413(2) 0.00657(13) 0.0378(5) Uani 1 1 d . . .
N1 N 0.64102(14) 1.06426(18) 0.11913(11) 0.0401(4) Uani 1 1 d . . .
N2 N 0.59727(15) 1.15385(19) -0.01868(11) 0.0428(5) Uani 1 1 d . . .
N3 N 0.89654(15) 0.8166(2) 0.00365(11) 0.0445(5) Uani 1 1 d . . .
H23 H 0.6266 1.1443 0.1120 0.053 Uiso 1 1 d R . .
N4 N 0.92134(14) 0.92864(18) 0.13574(10) 0.0388(4) Uani 1 1 d . . .
H24 H 0.9352 0.8475 0.1334 0.047 Uiso 1 1 d R . .
O1 O 0.36569(16) 0.4470(2) 0.16608(12) 0.0648(6) Uani 1 1 d . . .
H33 H 0.3651 0.3874 0.1962 0.078 Uiso 1 1 d R . .
O2 O 0.18544(17) 0.4571(2) 0.18189(16) 0.0788(7) Uani 1 1 d . . .
H34 H 0.1366 0.5068 0.1769 0.095 Uiso 1 1 d R . .
O3 O 0.29108(16) 0.64776(19) 0.19461(13) 0.0655(6) Uani 1 1 d . . .
O4 O 0.8289(3) 0.5371(6) 0.1444(3) 0.0579(15) Uani 0.456(7) 1 d PDU A 1
H35 H 0.7707 0.5114 0.1317 0.069 Uiso 1 1 d RD A 1
O5 O 1.00167(17) 0.46257(18) 0.16631(14) 0.0694(6) Uani 1 1 d . A .
O6 O 0.95656(18) 0.68935(18) 0.16466(11) 0.0654(6) Uani 1 1 d . A .
O7 O 0.6825(3) 0.4675(4) 0.0618(2) 0.0561(13) Uani 0.544(7) 1 d PDU A 1
O8 O 0.52622(18) 0.5089(2) 0.11744(13) 0.0698(6) Uani 1 1 d . A .
H32 H 0.4927 0.4771 0.1488 0.084 Uiso 1 1 d R . .
O9 O 0.61061(17) 0.30242(18) 0.14107(10) 0.0595(5) Uani 1 1 d . A .
O4' O 0.8486(5) 0.5093(7) 0.0992(6) 0.145(3) Uani 0.544(7) 1 d PDU A 2
O7' O 0.6864(5) 0.5105(6) 0.1235(5) 0.103(3) Uani 0.456(7) 1 d PDU A 2
O1W O 0.13616(17) 0.7544(2) 0.23652(13) 0.0762(7) Uani 1 1 d . . .
H1W1 H 0.1792 0.6978 0.2336 0.091 Uiso 1 1 d R . .
H2W1 H 0.0807 0.7251 0.2191 0.091 Uiso 1 1 d R . .
P1 P 0.27225(5) 0.51968(7) 0.15660(4) 0.0469(2) Uani 1 1 d . . .
H29 H 0.2505 0.5506 0.0826 0.056 Uiso 1 1 d R . .
P2 P 0.93776(6) 0.56830(7) 0.12929(5) 0.0598(2) Uani 1 1 d D . .
H30 H 0.9593 0.5831 0.0569 0.124(16) Uiso 1 1 d R A .
P3 P 0.59751(6) 0.41216(7) 0.09422(5) 0.0592(2) Uani 1 1 d D . .
H31 H 0.5587 0.3724 0.0236 0.071 Uiso 1 1 d R A .

loop_
_atom_site_aniso_label
_atom_site_aniso_U_11
_atom_site_aniso_U_22
_atom_site_aniso_U_33
_atom_site_aniso_U_23
_atom_site_aniso_U_13
_atom_site_aniso_U_12
C1 0.0487(14) 0.0528(16) 0.0479(14) 0.0011(12) 0.0075(11) -0.0067(12)
C2 0.0562(16) 0.0571(17) 0.0560(16) 0.0127(13) 0.0034(13) -0.0030(13)
C3 0.0527(15) 0.0411(14) 0.0701(18) 0.0136(13) 0.0108(13) 0.0037(12)
C4 0.0357(12) 0.0378(13) 0.0610(15) 0.0036(11) 0.0123(11) 0.0002(10)
C5 0.0503(14) 0.0333(13) 0.0757(19) -0.0018(12) 0.0182(13) 0.0016(11)
C6 0.0460(14) 0.0426(15) 0.0676(18) -0.0153(12) 0.0165(12) -0.0032(11)
C7 0.0314(11) 0.0463(14) 0.0525(14) -0.0069(11) 0.0116(10) -0.0031(10)
C8 0.0463(14) 0.0625(18) 0.0478(14) -0.0107(12) 0.0124(11) -0.0061(12)
C9 0.0537(15) 0.0636(18) 0.0461(14) 0.0059(13) 0.0085(12) -0.0028(13)
C10 0.0512(14) 0.0459(15) 0.0551(15) 0.0063(12) 0.0118(12) -0.0002(12)
C11 0.0284(10) 0.0368(12) 0.0491(13) -0.0016(10) 0.0107(9) -0.0028(9)
C12 0.0283(10) 0.0356(12) 0.0500(13) 0.0002(10) 0.0105(9) -0.0024(8)
C13 0.0497(14) 0.0579(17) 0.0526(15) -0.0137(13) 0.0050(12) 0.0008(12)
C14 0.0458(14) 0.080(2) 0.0427(14) -0.0124(13) 0.0034(11) -0.0020(14)
C15 0.0371(12) 0.082(2) 0.0427(14) 0.0034(13) 0.0019(10) -0.0055(13)
C16 0.0295(10) 0.0584(16) 0.0446(13) 0.0043(11) 0.0033(9) -0.0026(10)
C17 0.0462(14) 0.0577(17) 0.0564(16) 0.0157(13) 0.0023(12) 0.0034(12)
C18 0.0487(14) 0.0415(14) 0.0681(18) 0.0078(13) 0.0051(12) 0.0020(11)
C19 0.0359(11) 0.0383(13) 0.0545(14) -0.0013(10) 0.0089(10) -0.0031(9)
C20 0.0562(15) 0.0356(13) 0.0651(17) -0.0099(12) 0.0133(13) -0.0049(11)
C21 0.0659(17) 0.0486(15) 0.0470(14) -0.0144(12) 0.0119(12) -0.0041(13)
C22 0.0529(14) 0.0472(14) 0.0404(13) -0.0029(11) 0.0068(11) -0.0019(11)
C23 0.0294(10) 0.0401(12) 0.0425(12) -0.0007(9) 0.0058(9) -0.0025(9)
C24 0.0258(10) 0.0460(13) 0.0418(12) -0.0009(10) 0.0046(9) -0.0014(9)
N1 0.0372(10) 0.0357(10) 0.0479(11) 0.0007(8) 0.0071(8) -0.0018(8)
N2 0.0416(10) 0.0388(11) 0.0491(11) 0.0021(9) 0.0106(9) 0.0011(8)
N3 0.0441(11) 0.0470(12) 0.0423(11) -0.0079(9) 0.0041(8) 0.0016(9)
N4 0.0412(10) 0.0355(10) 0.0398(10) -0.0038(8) 0.0057(8) 0.0000(8)
O1 0.0639(13) 0.0581(13) 0.0749(14) 0.0172(10) 0.0189(11) 0.0205(10)
O2 0.0579(13) 0.0497(13) 0.130(2) -0.0075(13) 0.0143(13) -0.0020(10)
O3 0.0672(13) 0.0472(12) 0.0839(15) -0.0115(10) 0.0162(11) -0.0076(10)
O4 0.039(2) 0.088(4) 0.046(3) -0.008(2) 0.0031(18) -0.019(2)
O5 0.0680(13) 0.0366(10) 0.1044(18) 0.0065(11) 0.0123(12) -0.0015(9)
O6 0.0879(15) 0.0421(11) 0.0626(12) -0.0073(9) -0.0084(11) 0.0088(10)
O7 0.055(2) 0.065(3) 0.050(2) 0.0075(18) 0.0142(16) -0.0058(17)
O8 0.0857(16) 0.0474(12) 0.0806(15) 0.0129(10) 0.0287(12) 0.0141(11)
O9 0.0861(15) 0.0391(10) 0.0537(11) 0.0044(8) 0.0093(10) 0.0065(10)
O4' 0.089(4) 0.116(5) 0.219(8) -0.068(5) -0.037(5) -0.013(4)
O7' 0.087(4) 0.074(4) 0.152(7) -0.012(4) 0.029(4) -0.026(3)
O1W 0.0636(13) 0.0681(15) 0.0947(17) -0.0358(13) -0.0004(12) 0.0080(11)
P1 0.0529(4) 0.0417(4) 0.0452(4) -0.0004(3) 0.0012(3) 0.0090(3)
P2 0.0648(5) 0.0449(4) 0.0664(5) -0.0070(3) -0.0084(4) -0.0083(3)
P3 0.0654(5) 0.0465(4) 0.0694(5) 0.0169(3) 0.0245(4) 0.0114(3)

loop_
_atom_type_symbol
_atom_type_description
_atom_type_scat_dispersion_real
_atom_type_scat_dispersion_imag
_atom_type_scat_source
C C 0.0033 0.0016 'International Tables Vol C Tables 4.2.6.8 and 6.1.1.4'
H H 0.0000 0.0000 'International Tables Vol C Tables 4.2.6.8 and 6.1.1.4'
N N 0.0061 0.0033 'International Tables Vol C Tables 4.2.6.8 and 6.1.1.4'
O O 0.0106 0.0060 'International Tables Vol C Tables 4.2.6.8 and 6.1.1.4'
P P 0.1023 0.0942 'International Tables Vol C Tables 4.2.6.8 and 6.1.1.4'

loop_
_geom_angle_atom_site_label_1
_geom_angle_atom_site_label_2
_geom_angle_atom_site_label_3
_geom_angle
N1 C1 C2 120.4(3)
N1 C1 H1 119.8
C2 C1 H1 119.8
C3 C2 C1 119.2(3)
C3 C2 H2 120.4
C1 C2 H2 120.4
C2 C3 C4 120.6(3)
C2 C3 H3 119.7
C4 C3 H3 119.7
C3 C4 C12 118.1(2)
C3 C4 C5 123.2(2)
C12 C4 C5 118.7(2)
C6 C5 C4 120.8(2)
C6 C5 H5 119.6
C4 C5 H5 119.6
C5 C6 C7 121.4(2)
C5 C6 H6 119.3
C7 C6 H6 119.3
C11 C7 C8 117.0(2)
C11 C7 C6 119.9(2)
C8 C7 C6 123.1(2)
C9 C8 C7 119.2(3)
C9 C8 H8 120.4
C7 C8 H8 120.4
C8 C9 C10 119.3(3)
C8 C9 H9 120.4
C10 C9 H9 120.4
N2 C10 C9 124.0(3)
N2 C10 H10 118.0
C9 C10 H10 118.0
N2 C11 C7 123.8(2)
N2 C11 C12 117.9(2)
C7 C11 C12 118.3(2)
N1 C12 C4 119.3(2)
N1 C12 C11 119.7(2)
C4 C12 C11 121.0(2)
N3 C13 C14 123.9(3)
N3 C13 H13 118.1
C14 C13 H13 118.1
C15 C14 C13 119.2(3)
C15 C14 H14 120.4
C13 C14 H14 120.4
C14 C15 C16 119.3(3)
C14 C15 H15 120.3
C16 C15 H15 120.3
C15 C16 C24 116.6(3)
C15 C16 C17 124.0(3)
C24 C16 C17 119.4(2)
C18 C17 C16 122.1(3)
C18 C17 H17 119.0
C16 C17 H17 119.0
C17 C18 C19 120.5(3)
C17 C18 H18 119.8
C19 C18 H18 119.8
C23 C19 C20 117.9(2)
C23 C19 C18 118.6(2)
C20 C19 C18 123.5(3)
C21 C20 C19 120.5(2)
C21 C20 H20 119.8
C19 C20 H20 119.8
C20 C21 C22 119.5(2)
C20 C21 H21 120.3
C22 C21 H21 120.3
N4 C22 C21 120.1(3)
N4 C22 H22 119.9
C21 C22 H22 119.9
N4 C23 C19 119.5(2)
N4 C23 C24 119.2(2)
C19 C23 C24 121.3(2)
N3 C24 C16 124.1(2)
N3 C24 C23 117.7(2)
C16 C24 C23 118.2(2)
C1 N1 C12 122.3(2)
C1 N1 H23 117.3
C12 N1 H23 120.4
C10 N2 C11 116.8(2)
C13 N3 C24 116.9(2)
C22 N4 C23 122.5(2)
C22 N4 H24 114.4
C23 N4 H24 123.0
P1 O1 H33 113.8
P1 O2 H34 109.1
P2 O4 H35 152.9
P3 O8 H32 109.2
P2 O4' H35 121.6
P3 O7' H35 137.8
H1W1 O1W H2W1 107.7
O2 P1 O1 115.42(14)
O2 P1 O3 110.77(13)
O1 P1 O3 108.18(13)
O2 P1 H29 108.9
O1 P1 H29 108.9
O3 P1 H29 104.0
O4' P2 O6 131.8(3)
O4' P2 O5 105.3(4)
O6 P2 O5 112.79(13)
O4' P2 O4 36.7(4)
O6 P2 O4 103.3(2)
O5 P2 O4 105.2(2)
O4' P2 H30 86.2
O6 P2 H30 106.4
O5 P2 H30 109.9
O4 P2 H30 119.3
O9 P3 O7 120.77(18)
O9 P3 O8 114.94(13)
O7 P3 O8 113.25(19)
O9 P3 O7' 106.2(3)
O7 P3 O7' 45.8(3)
O8 P3 O7' 86.6(3)
O9 P3 H31 108.5
O7 P3 H31 88.5
O8 P3 H31 106.3
O7' P3 H31 132.7

loop_
_geom_bond_atom_site_label_1
_geom_bond_atom_site_label_2
_geom_bond_distance
C1 N1 1.332(3)
C1 C2 1.383(4)
C1 H1 0.9300
C2 C3 1.374(4)
C2 H2 0.9300
C3 C4 1.397(4)
C3 H3 0.9300
C4 C12 1.404(3)
C4 C5 1.430(4)
C5 C6 1.345(4)
C5 H5 0.9300
C6 C7 1.429(4)
C6 H6 0.9300
C7 C11 1.403(3)
C7 C8 1.406(4)
C8 C9 1.358(4)
C8 H8 0.9300
C9 C10 1.393(4)
C9 H9 0.9300
C10 N2 1.318(3)
C10 H10 0.9300
C11 N2 1.349(3)
C11 C12 1.434(3)
C12 N1 1.359(3)
C13 N3 1.318(3)
C13 C14 1.395(4)
C13 H13 0.9300
C14 C15 1.365(4)
C14 H14 0.9300
C15 C16 1.407(4)
C15 H15 0.9300
C16 C24 1.408(3)
C16 C17 1.425(4)
C17 C18 1.343(4)
C17 H17 0.9300
C18 C19 1.434(4)
C18 H18 0.9300
C19 C23 1.399(3)
C19 C20 1.403(4)
C20 C21 1.364(4)
C20 H20 0.9300
C21 C22 1.385(4)
C21 H21 0.9300
C22 N4 1.328(3)
C22 H22 0.9300
C23 N4 1.354(3)
C23 C24 1.434(3)
C24 N3 1.351(3)
N1 H23 0.8871
N4 H24 0.8924
O1 P1 1.488(2)
O1 H33 0.8495
O2 P1 1.481(2)
O2 H34 0.8501
O3 P1 1.553(2)
O4 P2 1.577(4)
O4 H35 0.8482
O5 P2 1.545(2)
O6 P2 1.465(2)
O7 P3 1.486(3)
O8 P3 1.516(2)
O8 H32 0.8500
O9 P3 1.463(2)
O4' P2 1.430(5)
O4' H35 1.2774
O7' P3 1.654(5)
O7' H35 1.1439
O1W H1W1 0.8500
O1W H2W1 0.8500
P1 H29 1.4151
P2 H30 1.4160
P3 H31 1.4264

loop_
_geom_hbond_atom_site_label_D
_geom_hbond_atom_site_label_H
_geom_hbond_atom_site_label_A
_geom_hbond_distance_DH
_geom_hbond_distance_HA
_geom_hbond_distance_DA
_geom_hbond_angle_DHA
_geom_hbond_site_symmetry_A
O4 H35 O7 0.85 1.74 2.497(6) 147.8 .
N1 H23 O9 0.89 1.80 2.626(3) 154.0 1_565
N4 H24 O6 0.89 1.81 2.655(3) 158.0 .
O1 H33 O1W 0.85 1.90 2.748(3) 179.9 2_545
O2 H34 O5 0.85 1.89 2.493(3) 126.7 1_455
O8 H32 O1 0.85 1.82 2.546(3) 141.6 .
O1W H1W1 O3 0.85 1.84 2.595(3) 147.3 .
O1W H2W1 O6 0.85 1.91 2.750(3) 167.1 1_455

loop_
_geom_torsion_atom_site_label_1
_geom_torsion_atom_site_label_2
_geom_torsion_atom_site_label_3
_geom_torsion_atom_site_label_4
_geom_torsion
N1 C1 C2 C3 -1.7(4)
C1 C2 C3 C4 -0.1(4)
C2 C3 C4 C12 2.1(4)
C2 C3 C4 C5 -179.4(3)
C3 C4 C5 C6 -177.9(2)
C12 C4 C5 C6 0.7(4)
C4 C5 C6 C7 1.4(4)
C5 C6 C7 C11 -2.3(4)
C5 C6 C7 C8 176.1(2)
C11 C7 C8 C9 -0.6(4)
C6 C7 C8 C9 -179.0(2)
C7 C8 C9 C10 -1.0(4)
C8 C9 C10 N2 1.7(4)
C8 C7 C11 N2 1.8(3)
C6 C7 C11 N2 -179.8(2)
C8 C7 C11 C12 -177.4(2)
C6 C7 C11 C12 1.1(3)
C3 C4 C12 N1 -2.4(3)
C5 C4 C12 N1 179.0(2)
C3 C4 C12 C11 176.8(2)
C5 C4 C12 C11 -1.8(3)
N2 C11 C12 N1 0.9(3)
C7 C11 C12 N1 -179.9(2)
N2 C11 C12 C4 -178.3(2)
C7 C11 C12 C4 0.9(3)
N3 C13 C14 C15 -0.3(4)
C13 C14 C15 C16 0.1(4)
C14 C15 C16 C24 0.1(4)
C14 C15 C16 C17 -179.1(3)
C15 C16 C17 C18 179.3(3)
C24 C16 C17 C18 0.2(4)
C16 C17 C18 C19 0.3(4)
C17 C18 C19 C23 -0.3(4)
C17 C18 C19 C20 178.5(3)
C23 C19 C20 C21 -1.1(4)
C18 C19 C20 C21 -179.9(3)
C19 C20 C21 C22 -0.2(4)
C20 C21 C22 N4 1.0(4)
C20 C19 C23 N4 1.4(3)
C18 C19 C23 N4 -179.7(2)
C20 C19 C23 C24 -179.1(2)
C18 C19 C23 C24 -0.2(3)
C15 C16 C24 N3 0.0(3)
C17 C16 C24 N3 179.2(2)
C15 C16 C24 C23 -179.9(2)
C17 C16 C24 C23 -0.6(3)
N4 C23 C24 N3 0.3(3)
C19 C23 C24 N3 -179.2(2)
N4 C23 C24 C16 -179.8(2)
C19 C23 C24 C16 0.7(3)
C2 C1 N1 C12 1.4(4)
C4 C12 N1 C1 0.7(3)
C11 C12 N1 C1 -178.5(2)
C9 C10 N2 C11 -0.6(4)
C7 C11 N2 C10 -1.2(3)
C12 C11 N2 C10 178.0(2)
C14 C13 N3 C24 0.4(4)
C16 C24 N3 C13 -0.3(3)
C23 C24 N3 C13 179.6(2)
C21 C22 N4 C23 -0.7(4)
C19 C23 N4 C22 -0.6(3)
C24 C23 N4 C22 179.9(2)
